data_7042091
loop_
_publ_author_name
'Hua, Carol'
'Ge, Jing-Yuan'
'Tuna, Floriana'
'Collison, David'
'Zuo, Jing-Lin'
'D'Alessandro, Deanna M'

_publ_section_title
;
 Redox state manipulation of a tris(p-tetrazolylphenyl)amine ligand and
 its Mn(2+) coordination frameworks.
;
_journal_issue 9
_journal_name_full 'Dalton transactions (Cambridge, England : 2003)'
_journal_page_first 2998
_journal_page_last 3007
_journal_paper_doi 10.1039/c6dt04719j
_journal_volume 46
_journal_year 2017
_chemical_formula_sum 'C44 H24 Mn3 N26 O6'
_chemical_formula_weight 1177.71
_space_group_crystal_system trigonal
_space_group_IT_number 167
_space_group_name_Hall '-R 3 2"c'
_space_group_name_H-M_alt 'R -3 c :H'
_symmetry_space_group_name_Hall '-R 3 2"c'
_symmetry_space_group_name_H-M 'R -3 c :H'
_atom_sites_solution_hydrogens geom
_audit_creation_method SHELXL-2014/7
_audit_update_record
;
2017-01-25 deposited with the CCDC.
2017-02-01 downloaded from the CCDC.
;
_cell_angle_alpha 90
_cell_angle_beta 90
_cell_angle_gamma 120
_cell_formula_units_Z 6
_cell_length_a 16.5089(10)
_cell_length_b 16.5089(10)
_cell_length_c 45.518(6)
_cell_measurement_reflns_used 9869
_cell_measurement_temperature 150(2)
_cell_measurement_theta_max 32.0575
_cell_measurement_theta_min 2.8086
_cell_volume 10743.6(17)
_computing_cell_refinement 'SAINT (Bruker-AXS,2012)'
_computing_data_collection 'APEX (Bruker-AXS,2012)'
_computing_data_reduction 'SAINT and XPREP (Bruker-AXS,2012)'
_computing_molecular_graphics 'WinGX (Farrugia, 1999)'
_computing_structure_refinement 'SHELXL-2014/7 (Sheldrick, 2014)'
_computing_structure_solution 'SIR97 (Altomare, et. al. 1997)'
_diffrn_ambient_temperature 150(2)
_diffrn_crystal_treatment
;
attached with Exxon Paratone N, to a short length 
of fibre supported on a thin piece of copper wire 
inserted in a copper mounting pin.  The crystal was 
quenched in a cold nitrogen gas stream from an 
Oxford Cryosystems Cryostream. 
;
_diffrn_measured_fraction_theta_full 0.998
_diffrn_measured_fraction_theta_max 0.989
_diffrn_measurement_device_type APEXII-FR591
_diffrn_measurement_method \w+\f
_diffrn_radiation_monochromator mirror
_diffrn_radiation_type MoK\a
_diffrn_radiation_wavelength 0.71073
_diffrn_reflns_av_unetI/netI 0.0500
_diffrn_reflns_Laue_measured_fraction_full 0.998
_diffrn_reflns_Laue_measured_fraction_max 0.989
_diffrn_reflns_limit_h_max 24
_diffrn_reflns_limit_h_min -24
_diffrn_reflns_limit_k_max 24
_diffrn_reflns_limit_k_min -24
_diffrn_reflns_limit_l_max 68
_diffrn_reflns_limit_l_min -67
_diffrn_reflns_number 83300
_diffrn_reflns_point_group_measured_fraction_full 0.998
_diffrn_reflns_point_group_measured_fraction_max 0.989
_diffrn_reflns_theta_full 25.242
_diffrn_reflns_theta_max 32.640
_diffrn_reflns_theta_min 2.287
_diffrn_source 'rotating anode'
_exptl_absorpt_coefficient_mu 0.574
_exptl_absorpt_correction_T_max 1.000
_exptl_absorpt_correction_T_min 0.945
_exptl_absorpt_correction_type multi-scan
_exptl_absorpt_process_details
;
 SADABS (Sheldrick, 1996)
;
_exptl_crystal_colour colourless
_exptl_crystal_density_diffrn 1.092
_exptl_crystal_density_meas ?
_exptl_crystal_density_method 'not measured'
_exptl_crystal_description block
_exptl_crystal_F_000 3558
_platon_squeeze_details
;
;
_refine_diff_density_max 3.345
_refine_diff_density_min -0.663
_refine_diff_density_rms 0.130
_refine_ls_extinction_method none
_refine_ls_goodness_of_fit_ref 1.055
_refine_ls_hydrogen_treatment constr
_refine_ls_matrix_type full
_refine_ls_number_parameters 126
_refine_ls_number_reflns 4331
_refine_ls_number_restraints 0
_refine_ls_restrained_S_all 1.055
_refine_ls_R_factor_all 0.0769
_refine_ls_R_factor_gt 0.0623
_refine_ls_shift/su_max 0.002
_refine_ls_shift/su_mean 0.000
_refine_ls_structure_factor_coef Fsqd
_refine_ls_weighting_details 'w=1/[\s^2^(Fo^2^)+(0.1308P)^2^] where P=(Fo^2^+2Fc^2^)/3'
_refine_ls_weighting_scheme calc
_refine_ls_wR_factor_gt 0.1855
_refine_ls_wR_factor_ref 0.1965
_reflns_Friedel_coverage 0.000
_reflns_number_gt 2918
_reflns_number_total 4331
_reflns_threshold_expression 'I > 2\s(I)'
_cod_data_source_file c6dt04719j2.cif
_cod_data_source_block shelx
_cod_depositor_comments
;
The following automatic conversions were performed:

'_exptl_crystal_density_meas' value 'not measured' was changed to '?'
- the value is perceived as not measured.

Automatic conversion script
Id: cif_fix_values 4268 2015-11-12 08:31:59Z antanas 

 Adding full bibliography for 7042091--7042092.cif.
;
_cod_original_cell_volume 10743.6(18)
_cod_database_code 7042091
_shelx_shelxl_version_number 2014/7
_shelx_space_group_comment
;
The symmetry employed for this shelxl refinement is uniquely defined
by the following loop, which should always be used as a source of
symmetry information in preference to the above space-group names.
They are only intended as comments.
;

loop_
_space_group_symop_operation_xyz
'x, y, z'
'-y, x-y, z'
'-x+y, -x, z'
'y, x, -z+1/2'
'x-y, -y, -z+1/2'
'-x, -x+y, -z+1/2'
'x+2/3, y+1/3, z+1/3'
'-y+2/3, x-y+1/3, z+1/3'
'-x+y+2/3, -x+1/3, z+1/3'
'y+2/3, x+1/3, -z+5/6'
'x-y+2/3, -y+1/3, -z+5/6'
'-x+2/3, -x+y+1/3, -z+5/6'
'x+1/3, y+2/3, z+2/3'
'-y+1/3, x-y+2/3, z+2/3'
'-x+y+1/3, -x+2/3, z+2/3'
'y+1/3, x+2/3, -z+7/6'
'x-y+1/3, -y+2/3, -z+7/6'
'-x+1/3, -x+y+2/3, -z+7/6'
'-x, -y, -z'
'y, -x+y, -z'
'x-y, x, -z'
'-y, -x, z-1/2'
'-x+y, y, z-1/2'
'x, x-y, z-1/2'
'-x+2/3, -y+1/3, -z+1/3'
'y+2/3, -x+y+1/3, -z+1/3'
'x-y+2/3, x+1/3, -z+1/3'
'-y+2/3, -x+1/3, z-1/6'
'-x+y+2/3, y+1/3, z-1/6'
'x+2/3, x-y+1/3, z-1/6'
'-x+1/3, -y+2/3, -z+2/3'
'y+1/3, -x+y+2/3, -z+2/3'
'x-y+1/3, x+2/3, -z+2/3'
'-y+1/3, -x+2/3, z+1/6'
'-x+y+1/3, y+2/3, z+1/6'
'x+1/3, x-y+2/3, z+1/6'

loop_
_atom_site_label
_atom_site_type_symbol
_atom_site_fract_x
_atom_site_fract_y
_atom_site_fract_z
_atom_site_U_iso_or_equiv
_atom_site_adp_type
_atom_site_occupancy
_atom_site_site_symmetry_order
_atom_site_calc_flag
_atom_site_refinement_flags_posn
_atom_site_refinement_flags_adp
_atom_site_refinement_flags_occupancy
Mn1 Mn 0.6667 0.3333 0.5833 0.01369(15) Uani 1 6 d S T P
Mn2 Mn 0.6667 0.3333 0.66943(2) 0.02059(15) Uani 1 3 d S T P
N4 N 0.60417(8) 0.39857(8) 0.61201(4) 0.0233(3) Uani 1 1 d . . .
N3 N 0.59223(9) 0.38827(9) 0.64000(4) 0.0266(3) Uani 1 1 d . . .
N1 N 0.3333 0.6667 0.61808(7) 0.0239(5) Uani 1 3 d S T P
N5 N 0.56468(8) 0.44617(8) 0.60117(4) 0.0250(3) Uani 1 1 d . . .
N2 N 0.54294(10) 0.42842(11) 0.64930(4) 0.0301(3) Uani 1 1 d . . .
O1 O 0.71659(12) 0.45588(14) 0.69656(5) 0.0594(6) Uani 1 1 d . . .
C7 C 0.52803(9) 0.46410(9) 0.62471(4) 0.0236(3) Uani 1 1 d . . .
C4 C 0.47678(9) 0.51543(9) 0.62340(4) 0.0239(3) Uani 1 1 d . . .
C1 C 0.38007(9) 0.61416(9) 0.61939(4) 0.0220(3) Uani 1 1 d . . .
C3 C 0.39402(10) 0.48590(10) 0.63876(4) 0.0277(3) Uani 1 1 d . . .
H3 H 0.3703 0.4318 0.6508 0.033 Uiso 1 1 calc R U .
C5 C 0.50953(12) 0.59412(12) 0.60566(4) 0.0344(4) Uani 1 1 d . . .
H5 H 0.5656 0.6147 0.5948 0.041 Uiso 1 1 calc R U .
C6 C 0.46192(12) 0.64334(11) 0.60346(4) 0.0339(4) Uani 1 1 d . . .
H6 H 0.4852 0.6968 0.5911 0.041 Uiso 1 1 calc R U .
C2 C 0.34521(10) 0.53408(10) 0.63678(4) 0.0276(3) Uani 1 1 d . . .
H2 H 0.2883 0.5125 0.6473 0.033 Uiso 1 1 calc R U .
C1M C 0.7788(7) 0.5359(6) 0.6922(3) 0.092(4) Uani 0.3333 1 d . . P

loop_
_atom_site_aniso_label
_atom_site_aniso_U_11
_atom_site_aniso_U_22
_atom_site_aniso_U_33
_atom_site_aniso_U_23
_atom_site_aniso_U_13
_atom_site_aniso_U_12
Mn1 0.00834(17) 0.00834(17) 0.0244(3) 0.000 0.000 0.00417(9)
Mn2 0.01702(17) 0.01702(17) 0.0277(3) 0.000 0.000 0.00851(8)
N4 0.0189(6) 0.0197(6) 0.0390(8) -0.0053(4) -0.0042(4) 0.0154(5)
N3 0.0229(6) 0.0234(6) 0.0428(9) 0.0004(5) 0.0026(5) 0.0185(5)
N1 0.0093(6) 0.0093(6) 0.0530(15) 0.000 0.000 0.0046(3)
N5 0.0255(6) 0.0246(6) 0.0357(8) -0.0006(5) 0.0008(5) 0.0207(5)
N2 0.0332(7) 0.0354(7) 0.0361(8) 0.0021(6) 0.0045(6) 0.0280(6)
O1 0.0503(9) 0.0507(10) 0.0712(13) -0.0367(10) -0.0103(8) 0.0207(8)
C7 0.0207(6) 0.0215(6) 0.0351(8) 0.0004(5) 0.0029(5) 0.0155(6)
C4 0.0206(6) 0.0209(6) 0.0374(9) -0.0022(5) -0.0003(5) 0.0158(6)
C1 0.0135(6) 0.0146(6) 0.0409(9) -0.0025(5) 0.0005(5) 0.0093(5)
C3 0.0256(7) 0.0209(6) 0.0386(8) 0.0012(6) 0.0023(6) 0.0131(6)
C5 0.0260(7) 0.0290(8) 0.0513(10) 0.0042(7) 0.0090(7) 0.0162(6)
C6 0.0287(8) 0.0254(7) 0.0495(10) 0.0066(7) 0.0081(7) 0.0151(6)
C2 0.0207(6) 0.0215(7) 0.0414(9) -0.0004(6) 0.0028(6) 0.0113(6)
C1M 0.099(7) 0.039(4) 0.069(6) -0.021(4) 0.029(5) -0.018(4)

loop_
_atom_type_symbol
_atom_type_description
_atom_type_scat_dispersion_real
_atom_type_scat_dispersion_imag
_atom_type_scat_source
C C 0.0033 0.0016 'International Tables Vol C Tables 4.2.6.8 and 6.1.1.4'
H H 0.0000 0.0000 'International Tables Vol C Tables 4.2.6.8 and 6.1.1.4'
N N 0.0061 0.0033 'International Tables Vol C Tables 4.2.6.8 and 6.1.1.4'
Mn Mn 0.3368 0.7283 'International Tables Vol C Tables 4.2.6.8 and 6.1.1.4'
O O 0.0106 0.0060 'International Tables Vol C Tables 4.2.6.8 and 6.1.1.4'

loop_
_geom_angle_atom_site_label_1
_geom_angle_atom_site_label_2
_geom_angle_atom_site_label_3
_geom_angle
_geom_angle_site_symmetry_1
_geom_angle_site_symmetry_3
N4 Mn1 N4 89.59(6) 3_665 2_655
N4 Mn1 N4 178.85(6) 3_665 17
N4 Mn1 N4 89.60(7) 2_655 17
N4 Mn1 N4 91.23(7) 3_665 18_655
N4 Mn1 N4 178.85(6) 2_655 18_655
N4 Mn1 N4 89.59(5) 17 18_655
N4 Mn1 N4 89.59(5) 3_665 .
N4 Mn1 N4 89.59(5) 2_655 .
N4 Mn1 N4 91.23(6) 17 .
N4 Mn1 N4 89.61(7) 18_655 .
N4 Mn1 N4 89.61(7) 3_665 16_545
N4 Mn1 N4 91.23(6) 2_655 16_545
N4 Mn1 N4 89.59(5) 17 16_545
N4 Mn1 N4 89.59(5) 18_655 16_545
N4 Mn1 N4 178.85(6) . 16_545
O1 Mn2 O1 90.34(11) 3_665 .
O1 Mn2 O1 90.34(11) 3_665 2_655
O1 Mn2 O1 90.34(11) . 2_655
O1 Mn2 N3 90.87(7) 3_665 2_655
O1 Mn2 N3 178.79(7) . 2_655
O1 Mn2 N3 89.57(8) 2_655 2_655
O1 Mn2 N3 89.57(8) 3_665 3_665
O1 Mn2 N3 90.87(7) . 3_665
O1 Mn2 N3 178.79(7) 2_655 3_665
N3 Mn2 N3 89.22(6) 2_655 3_665
O1 Mn2 N3 178.79(7) 3_665 .
O1 Mn2 N3 89.57(7) . .
O1 Mn2 N3 90.87(7) 2_655 .
N3 Mn2 N3 89.22(6) 2_655 .
N3 Mn2 N3 89.22(6) 3_665 .
N3 N4 N5 110.75(13) . .
N3 N4 Mn1 126.08(10) . .
N5 N4 Mn1 122.81(11) . .
N4 N3 N2 109.63(14) . .
N4 N3 Mn2 123.66(10) . .
N2 N3 Mn2 125.87(12) . .
C1 N1 C1 119.82(2) 2_665 3_565
C1 N1 C1 119.83(2) 2_665 .
C1 N1 C1 119.83(2) 3_565 .
C7 N5 N4 103.98(14) . .
C7 N2 N3 103.98(14) . .
C1M O1 Mn2 130.2(5) . .
N5 C7 N2 111.65(14) . .
N5 C7 C4 123.47(16) . .
N2 C7 C4 124.88(16) . .
C3 C4 C5 118.40(14) . .
C3 C4 C7 121.81(14) . .
C5 C4 C7 119.76(14) . .
C6 C1 C2 119.56(14) . .
C6 C1 N1 119.80(16) . .
C2 C1 N1 120.63(15) . .
C4 C3 C2 121.14(15) . .
C4 C3 H3 119.4 . .
C2 C3 H3 119.4 . .
C6 C5 C4 121.31(15) . .
C6 C5 H5 119.3 . .
C4 C5 H5 119.3 . .
C5 C6 C1 119.77(15) . .
C5 C6 H6 120.1 . .
C1 C6 H6 120.1 . .
C3 C2 C1 119.79(14) . .
C3 C2 H2 120.1 . .
C1 C2 H2 120.1 . .

loop_
_geom_bond_atom_site_label_1
_geom_bond_atom_site_label_2
_geom_bond_distance
_geom_bond_site_symmetry_2
Mn1 N4 2.2448(14) 3_665
Mn1 N4 2.2448(14) 2_655
Mn1 N4 2.2448(14) 17
Mn1 N4 2.2448(14) 18_655
Mn1 N4 2.2448(14) .
Mn1 N4 2.2450(14) 16_545
Mn2 O1 2.1517(17) 3_665
Mn2 O1 2.1517(18) .
Mn2 O1 2.1518(18) 2_655
Mn2 N3 2.2896(15) 2_655
Mn2 N3 2.2896(15) 3_665
Mn2 N3 2.2897(15) .
N4 N3 1.287(2) .
N4 N5 1.3411(18) .
N3 N2 1.3491(19) .
N1 C1 1.4209(15) 2_665
N1 C1 1.4210(15) 3_565
N1 C1 1.4209(15) .
N5 C7 1.335(2) .
N2 C7 1.344(2) .
O1 C1M 1.218(9) .
C7 C4 1.468(2) .
C4 C3 1.388(2) .
C4 C5 1.389(2) .
C1 C6 1.390(2) .
C1 C2 1.395(2) .
C3 C2 1.390(2) .
C3 H3 0.9500 .
C5 C6 1.388(2) .
C5 H5 0.9500 .
C6 H6 0.9500 .
C2 H2 0.9500 .

loop_
_platon_squeeze_void_nr
_platon_squeeze_void_average_x
_platon_squeeze_void_average_y
_platon_squeeze_void_average_z
_platon_squeeze_void_volume
_platon_squeeze_void_count_electrons
_platon_squeeze_void_content
1 -0.032 0.334 0.004 4570 2905 ' '
